data_4060239
_journal_name_full Organometallics
_journal_paper_doi 10.1021/om0341855
_journal_year 2004
_chemical_formula_sum 'C34 H48 Au3 F18 N12 P3'
_chemical_formula_weight 1650.65
_space_group_IT_number 167
_symmetry_cell_setting rhombohedral
_symmetry_space_group_name_Hall '-R 3 2"c'
_symmetry_space_group_name_H-M 'R -3 c :H'
_atom_sites_solution_hydrogens geom
_atom_sites_solution_primary direct
_atom_sites_solution_secondary difmap
_cell_angle_alpha 90.00
_cell_angle_beta 90.00
_cell_angle_gamma 120.00
_cell_formula_units_Z 6
_cell_length_a 18.3767(14)
_cell_length_b 18.3767(14)
_cell_length_c 23.425(4)
_cell_measurement_reflns_used ?
_cell_measurement_temperature 293(2)
_cell_measurement_theta_max ?
_cell_measurement_theta_min ?
_cell_volume 6850.9(13)
_diffrn_ambient_temperature 293(2)
_diffrn_detector_area_resol_mean ?
_diffrn_measurement_device_type 'Bruker P4'
_diffrn_measurement_method '\w scans'
_diffrn_radiation_monochromator graphite
_diffrn_radiation_source 'fine-focus sealed tube'
_diffrn_radiation_type MoK\a
_diffrn_radiation_wavelength 0.71073
_diffrn_reflns_av_R_equivalents 0.0567
_diffrn_reflns_av_sigmaI/netI 0.0318
_diffrn_reflns_limit_h_max 21
_diffrn_reflns_limit_h_min -21
_diffrn_reflns_limit_k_max 20
_diffrn_reflns_limit_k_min -21
_diffrn_reflns_limit_l_max 26
_diffrn_reflns_limit_l_min -26
_diffrn_reflns_number 14183
_diffrn_reflns_theta_max 23.99
_diffrn_reflns_theta_min 2.16
_diffrn_standards_decay_% ?
_diffrn_standards_interval_count ?
_diffrn_standards_interval_time ?
_diffrn_standards_number ?
_exptl_absorpt_coefficient_mu 9.836
_exptl_absorpt_correction_T_max 0.491514
_exptl_absorpt_correction_T_min 0.314357
_exptl_absorpt_correction_type 'Spherical Harmonic Functions;"Blessing Acta Cryst.", A51 (1995) p.33-38'
_exptl_absorpt_process_details ?
_exptl_crystal_colour colorless
_exptl_crystal_density_diffrn 2.401
_exptl_crystal_density_meas ?
_exptl_crystal_density_method 'not measured'
_exptl_crystal_description rectangular_plate
_exptl_crystal_F_000 4680
_exptl_crystal_size_max .22
_exptl_crystal_size_mid .10
_exptl_crystal_size_min .04
_refine_ls_extinction_coef ?
_refine_ls_extinction_method none
_refine_ls_goodness_of_fit_ref 1.038
_refine_ls_hydrogen_treatment mixed
_refine_ls_matrix_type full
_refine_ls_number_parameters 109
_refine_ls_number_reflns 1198
_refine_ls_number_restraints 0
_refine_ls_restrained_S_all 1.038
_refine_ls_R_factor_all 0.0563
_refine_ls_R_factor_gt 0.0416
_refine_ls_shift/su_max 0.001
_refine_ls_shift/su_mean 0.000
_refine_ls_structure_factor_coef Fsqd
_refine_ls_weighting_details 'calc w=1/[\s^2^(Fo^2^)+(0.0804P)^2^+0.0000P] where P=(Fo^2^+2Fc^2^)/3'
_refine_ls_weighting_scheme calc
_refine_ls_wR_factor_gt 0.1078
_refine_ls_wR_factor_ref 0.1149
_reflns_number_gt 932
_reflns_number_total 1198
_reflns_threshold_expression >2sigma(I)
_cod_depositor_comments
;
The following automatic conversions were performed:
'_symmetry_cell_setting' value 'Rhombohedral' changed to 'rhombohedral'
according to '/home/saulius/struct/CIF-dictionaries/cif_core.dic'
dictionary named 'cif_core.dic' version 2.4.1 from 2010-06-29.

Automatic conversion script
Id: cif_fix_enum 1527 2010-12-29 10:47:43Z saulius 
;
_cod_original_sg_symbol_H-M 'R -3 c'
_cod_database_code 4060239

loop_
_symmetry_equiv_pos_as_xyz
'x, y, z'
'-y, x-y, z'
'-x+y, -x, z'
'y, x, -z+1/2'
'x-y, -y, -z+1/2'
'-x, -x+y, -z+1/2'
'x+2/3, y+1/3, z+1/3'
'-y+2/3, x-y+1/3, z+1/3'
'-x+y+2/3, -x+1/3, z+1/3'
'y+2/3, x+1/3, -z+5/6'
'x-y+2/3, -y+1/3, -z+5/6'
'-x+2/3, -x+y+1/3, -z+5/6'
'x+1/3, y+2/3, z+2/3'
'-y+1/3, x-y+2/3, z+2/3'
'-x+y+1/3, -x+2/3, z+2/3'
'y+1/3, x+2/3, -z+7/6'
'x-y+1/3, -y+2/3, -z+7/6'
'-x+1/3, -x+y+2/3, -z+7/6'
'-x, -y, -z'
'y, -x+y, -z'
'x-y, x, -z'
'-y, -x, z-1/2'
'-x+y, y, z-1/2'
'x, x-y, z-1/2'
'-x+2/3, -y+1/3, -z+1/3'
'y+2/3, -x+y+1/3, -z+1/3'
'x-y+2/3, x+1/3, -z+1/3'
'-y+2/3, -x+1/3, z-1/6'
'-x+y+2/3, y+1/3, z-1/6'
'x+2/3, x-y+1/3, z-1/6'
'-x+1/3, -y+2/3, -z+2/3'
'y+1/3, -x+y+2/3, -z+2/3'
'x-y+1/3, x+2/3, -z+2/3'
'-y+1/3, -x+2/3, z+1/6'
'-x+y+1/3, y+2/3, z+1/6'
'x+1/3, x-y+2/3, z+1/6'

loop_
_atom_site_label
_atom_site_type_symbol
_atom_site_fract_x
_atom_site_fract_y
_atom_site_fract_z
_atom_site_U_iso_or_equiv
_atom_site_adp_type
_atom_site_occupancy
_atom_site_symmetry_multiplicity
_atom_site_calc_flag
_atom_site_refinement_flags
_atom_site_disorder_assembly
_atom_site_disorder_group
Au1 Au 0.49259(3) 0.15926(3) 0.5833 0.0353(3) Uani 1 2 d S . .
N1 N 0.5864(6) 0.1748(5) 0.4720(3) 0.039(2) Uani 1 1 d . . .
N2 N 0.4651(6) 0.0634(6) 0.4736(4) 0.044(2) Uani 1 1 d . . .
C1 C 0.6667 0.3333 0.4007(7) 0.043(5) Uani 1 3 d S . .
H1A H 0.7097 0.3227 0.3871 0.064 Uiso 0.33 1 calc PR . .
H1B H 0.6773 0.3870 0.3871 0.064 Uiso 0.33 1 calc PR . .
H1C H 0.6130 0.2903 0.3871 0.064 Uiso 0.33 1 calc PR . .
C2 C 0.6667 0.3333 0.4662(6) 0.035(4) Uani 1 3 d S . .
C3 C 0.6615(7) 0.2534(7) 0.4889(4) 0.039(3) Uani 1 1 d . . .
H3A H 0.7107 0.2516 0.4760 0.046 Uiso 1 1 calc R . .
H3B H 0.6637 0.2562 0.5303 0.046 Uiso 1 1 calc R . .
C4 C 0.5173(7) 0.1301(6) 0.5046(4) 0.035(2) Uani 1 1 d . . .
C5 C 0.5775(8) 0.1342(7) 0.4197(4) 0.042(3) Uani 1 1 d . . .
H5 H 0.6161 0.1523 0.3900 0.051 Uiso 1 1 calc R . .
C7 C 0.3819(7) -0.0002(8) 0.4914(5) 0.051(3) Uani 1 1 d . . .
H7A H 0.3791 -0.0021 0.5323 0.077 Uiso 1 1 calc R . .
H7B H 0.3702 -0.0539 0.4770 0.077 Uiso 1 1 calc R . .
H7C H 0.3413 0.0132 0.4766 0.077 Uiso 1 1 calc R . .
C6 C 0.5019(8) 0.0640(8) 0.4212(5) 0.052(3) Uani 1 1 d . . .
H6 H 0.4785 0.0233 0.3927 0.062 Uiso 1 1 calc R . .
P1 P 0.1794(3) 0.8461(3) 0.5833 0.0446(11) Uani 1 2 d S . .
F1 F 0.2108(6) 0.9357(5) 0.5560(4) 0.083(3) Uani 1 1 d . . .
F2 F 0.2058(6) 0.8200(5) 0.5268(3) 0.084(3) Uani 1 1 d . . .
F3 F 0.0922(6) 0.8195(9) 0.5572(4) 0.119(4) Uani 1 1 d . . .

loop_
_atom_site_aniso_label
_atom_site_aniso_U_11
_atom_site_aniso_U_22
_atom_site_aniso_U_33
_atom_site_aniso_U_23
_atom_site_aniso_U_13
_atom_site_aniso_U_12
Au1 0.0421(4) 0.0421(4) 0.0193(4) 0.00107(12) -0.00107(12) 0.0193(3)
N1 0.047(6) 0.043(5) 0.027(4) -0.008(4) -0.004(4) 0.023(5)
N2 0.050(6) 0.048(6) 0.028(5) -0.003(4) 0.002(4) 0.022(5)
C1 0.056(7) 0.056(7) 0.015(8) 0.000 0.000 0.028(4)
C2 0.046(7) 0.046(7) 0.014(8) 0.000 0.000 0.023(3)
C3 0.047(7) 0.042(7) 0.025(5) -0.003(5) -0.003(5) 0.021(6)
C4 0.046(7) 0.033(6) 0.024(5) -0.004(4) -0.013(5) 0.019(5)
C5 0.062(8) 0.039(7) 0.027(5) 0.000(5) 0.005(5) 0.025(6)
C7 0.052(8) 0.056(7) 0.037(7) -0.004(6) -0.002(6) 0.021(7)
C6 0.073(10) 0.061(8) 0.032(6) -0.014(6) -0.007(6) 0.042(8)
P1 0.051(2) 0.051(2) 0.032(2) 0.0021(9) -0.0021(9) 0.025(2)
F1 0.129(8) 0.066(5) 0.057(5) 0.003(4) 0.006(5) 0.052(5)
F2 0.150(8) 0.087(6) 0.033(4) -0.012(4) 0.003(5) 0.073(6)
F3 0.059(6) 0.201(12) 0.069(6) 0.014(7) -0.010(5) 0.043(7)
